data_2104512
loop_
_publ_author_name
'Marsh, Richard E.'

_publ_section_title
;
 Space groups <i>P</i>1 and <i>Cc</i>: how are they doing?
;
_journal_coeditor_code BK5088
_journal_issue 6
_journal_name_full 'Acta Crystallographica Section B'
_journal_page_first 782
_journal_page_last 783
_journal_paper_doi 10.1107/S0108768109046448
_journal_volume 65
_journal_year 2009
_chemical_formula_moiety 'C24 H18 Fe N12'
_chemical_formula_sum 'C24 H18 Fe N12'
_chemical_formula_weight 530.35
_chemical_name_systematic
;
bis(bis(2-pyridyl)amine)-bis(dicyanamide)-iron(ii)
;
_space_group_IT_number 15
_symmetry_cell_setting monoclinic
_symmetry_space_group_name_Hall '-C 2yc'
_symmetry_space_group_name_H-M 'C 1 2/c 1'
_cell_angle_alpha 90.00
_cell_angle_beta 94.744(11)
_cell_angle_gamma 90.00
_cell_formula_units_Z 4
_cell_length_a 8.6495(14)
_cell_length_b 13.614(2)
_cell_length_c 21.747(3)
_cell_measurement_temperature 293(2)
_cell_volume 2552.0(7)
_diffrn_ambient_temperature 293(2)
_diffrn_radiation_type MoK\a
_diffrn_radiation_wavelength 0.71073
_exptl_crystal_density_diffrn 1.38
_exptl_crystal_F_000 1088
_cod_data_source_file bk5088.cif
_cod_data_source_block TAWFIH
_cod_original_cell_volume 2552.1(7)
_cod_original_sg_symbol_H-M C2/c
_cod_database_code 2104512

loop_
_symmetry_equiv_pos_as_xyz
'x, y, z'
'-x, y, 1/2-z'
'-x, -y, -z'
'x, -y, z+1/2'
'x+1/2, y+1/2, z'
'1/2-x, 1/2+y, 1/2-z'
'1/2-x, 1/2-y, -z'
'x+1/2, -y+1/2, z+1/2'

loop_
_atom_site_label
_atom_site_type_symbol
_atom_site_fract_x
_atom_site_fract_y
_atom_site_fract_z
_atom_site_occupancy
Fe1 Fe 0.0 0.64092 0.25 1
N1 N 0.1652 0.6372 0.1778 1
N2 N -0.1176 0.5314 0.1901 1
N3 N -0.1348 0.7500 0.1986 1
N4 N -0.0326 0.6012 0.0984 1
H1 H -0.0722 0.6251 0.0591 1
N5 N -0.2659 0.8783 0.1364 1
N6 N -0.3846 0.8763 0.0324 1
C1 C -0.2152 0.4680 0.2142 1
H2 H -0.2032 0.4582 0.2565 1
C2 C -0.3295 0.4178 0.1822 1
H3 H -0.3934 0.3748 0.2012 1
C3 C -0.3455 0.4331 0.1184 1
H4 H -0.4225 0.4010 0.0948 1
C4 C -0.2486 0.4940 0.0914 1
H5 H -0.2596 0.5042 0.0493 1
C5 C -0.1316 0.5416 0.1286 1
C6 C 0.1155 0.6300 0.1178 1
C7 C 0.2158 0.6522 0.0721 1
H6 H 0.1792 0.6508 0.0310 1
C8 C 0.3656 0.6776 0.0876 1
H7 H 0.4312 0.6925 0.0575 1
C9 C 0.4172 0.6812 0.1495 1
H8 H 0.5196 0.6972 0.1618 1
C10 C 0.3152 0.6609 0.1918 1
H9 H 0.3512 0.6634 0.2332 1
C11 C -0.1969 0.8064 0.1662 1
C12 C -0.3242 0.8720 0.0805 1

loop_
_geom_angle_atom_site_label_1
_geom_angle_atom_site_label_2
_geom_angle_atom_site_label_3
_geom_angle
_geom_angle_site_symmetry_1
_geom_angle_site_symmetry_2
_geom_angle_site_symmetry_3
_geom_angle_publ_flag
N1 Fe1 N2 81.76 . . . yes
N1 Fe1 N3 90.07 . . . yes
N1 Fe1 N1 177.37 . . 2_555 yes
N1 Fe1 N2 96.43 . . 2_555 yes
N1 Fe1 N3 91.75 . . 2_555 yes
N2 Fe1 N3 87.44 . . . yes
N1 Fe1 N2 96.43 2_555 . . yes
N2 Fe1 N2 93.50 . . 2_555 yes
N2 Fe1 N3 173.51 . . 2_555 yes
N1 Fe1 N3 91.75 2_555 . . yes
N2 Fe1 N3 173.51 2_555 . . yes
N3 Fe1 N3 92.34 . . 2_555 yes
N1 Fe1 N2 81.76 2_555 . 2_555 yes
N1 Fe1 N3 90.07 2_555 . 2_555 yes
N2 Fe1 N3 87.44 2_555 . 2_555 yes
Fe1 N1 C6 121.21 . . . yes
Fe1 N1 C10 120.09 . . . yes
C6 N1 C10 117.51 . . . yes
Fe1 N2 C1 118.97 . . . yes
Fe1 N2 C5 121.71 . . . yes
C1 N2 C5 116.62 . . . yes
Fe1 N3 C11 172.73 . . . yes
C5 N4 C6 128.31 . . . yes
C11 N5 C12 123.70 . . . yes
C5 N4 H1 116.00 . . . no
C6 N4 H1 116.00 . . . no
N2 C1 C2 125.61 . . . yes
C1 C2 C3 116.43 . . . no
C2 C3 C4 120.65 . . . no
C3 C4 C5 118.59 . . . no
N2 C5 C4 121.98 . . . yes
N2 C5 N4 121.73 . . . yes
N4 C5 C4 116.28 . . . yes
N1 C6 C7 120.31 . . . yes
N1 C6 N4 122.35 . . . yes
N4 C6 C7 117.34 . . . yes
C6 C7 C8 120.80 . . . no
C7 C8 C9 118.39 . . . no
C8 C9 C10 118.53 . . . no
N1 C10 C9 124.37 . . . yes
N3 C11 N5 171.81 . . . yes
N5 C12 N6 171.97 . . . yes
N2 C1 H2 117.00 . . . no
C2 C1 H2 117.00 . . . no
C1 C2 H3 122.00 . . . no
C3 C2 H3 122.00 . . . no
C2 C3 H4 119.00 . . . no
C4 C3 H4 120.00 . . . no
C3 C4 H5 121.00 . . . no
C5 C4 H5 121.00 . . . no
C6 C7 H6 120.00 . . . no
C8 C7 H6 119.00 . . . no
C7 C8 H7 121.00 . . . no
C9 C8 H7 121.00 . . . no
C8 C9 H8 121.00 . . . no
C10 C9 H8 121.00 . . . no
N1 C10 H9 118.00 . . . no
C9 C10 H9 118.00 . . . no

loop_
_geom_bond_atom_site_label_1
_geom_bond_atom_site_label_2
_geom_bond_distance
_geom_bond_site_symmetry_1
_geom_bond_site_symmetry_2
_geom_bond_publ_flag
Fe1 N1 2.2092 . . yes
Fe1 N2 2.1761 . . yes
Fe1 N3 2.1444 . . yes
Fe1 N1 2.2092 . 2_555 yes
Fe1 N2 2.1761 . 2_555 yes
Fe1 N3 2.1444 . 2_555 yes
N1 C6 1.3432 . . yes
N1 C10 1.3471 . . yes
N2 C1 1.3437 . . yes
N2 C5 1.3401 . . yes
N3 C11 1.1454 . . yes
N4 C5 1.3842 . . yes
N4 C6 1.3723 . . yes
N5 C11 1.2924 . . yes
N5 C12 1.2799 . . yes
N6 C12 1.1314 . . yes
N4 H1 0.9500 . . no
C1 C2 1.3472 . . no
C2 C3 1.3985 . . no
C3 C4 1.3476 . . no
C4 C5 1.4011 . . no
C6 C7 1.4051 . . no
C7 C8 1.3564 . . no
C8 C9 1.3836 . . no
C9 C10 1.3547 . . no
C1 H2 0.9300 . . no
C2 H3 0.9300 . . no
C3 H4 0.9200 . . no
C4 H5 0.9200 . . no
C7 H6 0.9200 . . no
C8 H7 0.9200 . . no
C9 H8 0.9300 . . no
C10 H9 0.9300 . . no
